data_1000472
loop_
_publ_author_name
'Benhamada, L'
'Grandin, A'
'Borel, M M'
'Leclaire, A'
'Leblanc, M'
'Raveau, B'

_publ_section_title
;
Na5 V2 P3 O14 . H2 O, a tetravalent vanadium phosphate with alayer
structure and a pure pyramidal coordination of V(IV)
;
_journal_coden_ASTM JSSCBI
_journal_name_full 'Journal of Solid State Chemistry'
_journal_page_first 390
_journal_page_last 396
_journal_paper_doi 10.1016/S0022-4596(05)80273-7
_journal_volume 96
_journal_year 1992
_chemical_formula_structural 'Na5 (P3 V2 O14) (H2 O)'
_chemical_formula_sum 'H2 Na5 O15 P3 V2'
_chemical_name_systematic
;
Pentasodium phyllo-triphosphato(V)divanadate(IV) hydrate
;
_space_group_IT_number 8
_symmetry_cell_setting monoclinic
_symmetry_Int_Tables_number 8
_symmetry_space_group_name_Hall 'C -2y'
_symmetry_space_group_name_H-M 'C 1 m 1'
_cell_angle_alpha 90
_cell_angle_beta 91.134(6)
_cell_angle_gamma 90
_cell_formula_units_Z 2
_cell_length_a 6.3089(4)
_cell_length_b 20.10379(80)
_cell_length_c 5.1172(5)
_cell_volume 648.9
_refine_ls_R_factor_all 0.049
_cod_database_code 1000472

loop_
_symmetry_equiv_pos_as_xyz
x,y,z
x,-y,z
1/2+x,1/2+y,z
1/2+x,1/2-y,z

loop_
_atom_site_label
_atom_site_type_symbol
_atom_site_symmetry_multiplicity
_atom_site_Wyckoff_symbol
_atom_site_fract_x
_atom_site_fract_y
_atom_site_fract_z
_atom_site_occupancy
_atom_site_attached_hydrogens
_atom_site_calc_flag
V1 V4+ 4 b 0.5 0.15103(9) 0.5 1. 0 d
P1 P5+ 4 b -0.0030(6) 0.1856(1) 0.5153(8) 1. 0 d
P2 P5+ 2 a 0.6507(7) 0. 0.558(1) 1. 0 d
Na1 Na1+ 4 b 0.832(1) 0.0858(3) 0.028(1) 1. 0 d
Na2 Na1+ 4 b 0.2546(9) 0.2401(3) -0.004(1) 1. 0 d
Na3 Na1+ 2 a 0.179(1) 0. 0.614(2) 1. 0 d
O1 O2- 2 a 0.244(3) 0. 0.115(4) 1. 2 d
O2 O2- 4 b -0.015(1) 0.1887(5) 0.224(2) 1. 0 d
O3 O2- 4 b 0.501(1) 0.1542(4) 0.210(2) 1. 0 d
O4 O2- 4 b 0.196(1) 0.1476(4) 0.622(2) 1. 0 d
O5 O2- 4 b 0.502(1) 0.2441(4) 0.644(2) 1. 0 d
O6 O2- 4 b 0.803(1) 0.1492(4) 0.634(2) 1. 0 d
O7 O2- 4 b 0.503(1) 0.0599(4) 0.632(2) 1. 0 d
O8 O2- 2 a 0.847(2) 0. 0.734(3) 1. 0 d
O9 O2- 2 a 0.699(2) 0. 0.273(3) 1. 0 d
H1 H1+ 4 b -1. -1. -1. 1. 0 dum

loop_
_atom_type_symbol
_atom_type_oxidation_number
V4+ 4.000
P5+ 5.000
Na1+ 1.000
O2- -2.000
H1+ 1.000
